data_7237468
loop_
_publ_author_name
'Ma, Chaoqun'
'Ma, Huili'
'Ling, Kun'
'Zheng, Ruilin'
'Gu, Mingxing'
'Song, Lulu'
'An, Zhongfu'
'Shi, Huifang'
'Huang, Wei'

_publ_section_title
;
 Insight into chirality on molecular stacking for tunable ultralong
 organic phosphorescence
;
_journal_issue 38
_journal_name_full 'Journal of Materials Chemistry C'
_journal_page_first 10179
_journal_paper_doi 10.1039/C8TC03297A
_journal_volume 6
_journal_year 2018
_chemical_formula_sum 'C2.64 H1.89 N0.38 O0.08'
_chemical_formula_weight 40.12
_space_group_IT_number 15
_space_group_name_Hall '-C 2yc'
_space_group_name_H-M_alt 'C 1 2/c 1'
_symmetry_cell_setting monoclinic
_symmetry_space_group_name_H-M 'C 1 2/c 1'
_atom_sites_solution_hydrogens geom
_atom_sites_solution_primary direct
_atom_sites_solution_secondary difmap
_audit_creation_method SHELXL-97
_audit_update_record
;
2018-01-17 deposited with the CCDC.
2018-09-02 downloaded from the CCDC.
;
_cell_angle_alpha 90.00
_cell_angle_beta 111.56(3)
_cell_angle_gamma 90.00
_cell_formula_units_Z 106
_cell_length_a 25.456(5)
_cell_length_b 12.880(3)
_cell_length_c 17.483(4)
_cell_measurement_reflns_used 300
_cell_measurement_temperature 293(2)
_cell_measurement_theta_max 0.992
_cell_measurement_theta_min 0.981
_cell_volume 5331(2)
_computing_structure_refinement 'SHELXL-97 (Sheldrick, 1997)'
_computing_structure_solution 'SHELXS-97 (Sheldrick, 1990)'
_diffrn_ambient_temperature 293(2)
_diffrn_measured_fraction_theta_full 0.985
_diffrn_measured_fraction_theta_max 0.985
_diffrn_measurement_device_type bruker
_diffrn_radiation_monochromator graphite
_diffrn_radiation_source 'fine-focus sealed tube'
_diffrn_radiation_type MoK\a
_diffrn_radiation_wavelength 0.71073
_diffrn_reflns_av_R_equivalents 0.0331
_diffrn_reflns_av_sigmaI/netI 0.0335
_diffrn_reflns_limit_h_max 30
_diffrn_reflns_limit_h_min -30
_diffrn_reflns_limit_k_max 12
_diffrn_reflns_limit_k_min -15
_diffrn_reflns_limit_l_max 20
_diffrn_reflns_limit_l_min -20
_diffrn_reflns_number 16215
_diffrn_reflns_theta_full 25.00
_diffrn_reflns_theta_max 25.00
_diffrn_reflns_theta_min 2.00
_exptl_absorpt_coefficient_mu 0.082
_exptl_crystal_colour colorness
_exptl_crystal_density_diffrn 1.325
_exptl_crystal_density_method 'not measured'
_exptl_crystal_description bulk
_exptl_crystal_F_000 2224
_exptl_crystal_size_max 0.4
_exptl_crystal_size_mid 0.2
_exptl_crystal_size_min 0.1
_refine_diff_density_max 0.156
_refine_diff_density_min -0.200
_refine_diff_density_rms 0.041
_refine_ls_extinction_method none
_refine_ls_goodness_of_fit_ref 1.060
_refine_ls_hydrogen_treatment mixed
_refine_ls_matrix_type full
_refine_ls_number_parameters 371
_refine_ls_number_reflns 4627
_refine_ls_number_restraints 0
_refine_ls_restrained_S_all 1.060
_refine_ls_R_factor_all 0.0684
_refine_ls_R_factor_gt 0.0502
_refine_ls_shift/su_max 0.026
_refine_ls_shift/su_mean 0.003
_refine_ls_structure_factor_coef Fsqd
_refine_ls_weighting_details 'calc w=1/[\s^2^(Fo^2^)+(0.0570P)^2^+3.3468P] where P=(Fo^2^+2Fc^2^)/3'
_refine_ls_weighting_scheme calc
_refine_ls_wR_factor_gt 0.1184
_refine_ls_wR_factor_ref 0.1265
_reflns_number_gt 3574
_reflns_number_total 4627
_reflns_threshold_expression >2sigma(I)
_cod_data_source_file c8tc03297a2.cif
_cod_data_source_block mcq-79-2
_cod_original_cell_volume 5330.7(19)
_cod_original_sg_symbol_H-M C2/c
_cod_database_code 7237468

loop_
_symmetry_equiv_pos_as_xyz
'x, y, z'
'-x, y, -z+1/2'
'x+1/2, y+1/2, z'
'-x+1/2, y+1/2, -z+1/2'
'-x, -y, -z'
'x, -y, z-1/2'
'-x+1/2, -y+1/2, -z'
'x+1/2, -y+1/2, z-1/2'

loop_
_atom_site_label
_atom_site_type_symbol
_atom_site_fract_x
_atom_site_fract_y
_atom_site_fract_z
_atom_site_U_iso_or_equiv
_atom_site_adp_type
_atom_site_occupancy
_atom_site_symmetry_multiplicity
_atom_site_calc_flag
_atom_site_refinement_flags
N5 N 0.08876(6) 0.60028(11) 0.99904(9) 0.0399(4) Uani 1 1 d .
N1 N -0.03988(6) 0.46587(11) 0.81479(9) 0.0419(4) Uani 1 1 d .
N3 N 0.00651(6) 0.61744(11) 0.88470(9) 0.0406(4) Uani 1 1 d .
N4 N -0.07634(6) 0.62839(11) 0.76983(9) 0.0392(4) Uani 1 1 d .
N2 N 0.04150(6) 0.45068(11) 0.93738(9) 0.0398(4) Uani 1 1 d .
O1 O -0.00729(5) 0.31063(9) 0.86386(8) 0.0493(4) Uani 1 1 d .
C7 C 0.04376(7) 0.55428(13) 0.93773(11) 0.0368(4) Uani 1 1 d .
C8 C -0.00071(7) 0.41324(13) 0.87374(11) 0.0382(4) Uani 1 1 d .
C9 C -0.08751(8) 0.73466(14) 0.77972(11) 0.0413(4) Uani 1 1 d .
C10 C -0.13509(8) 0.76431(15) 0.71222(12) 0.0467(5) Uani 1 1 d .
C11 C 0.14457(8) 0.72565(15) 1.08245(12) 0.0462(5) Uani 1 1 d .
C12 C 0.12727(7) 0.55048(15) 1.07017(11) 0.0410(4) Uani 1 1 d .
C13 C 0.08525(8) 0.22470(14) 0.91376(13) 0.0454(5) Uani 1 1 d .
C14 C -0.03483(7) 0.56797(13) 0.82542(11) 0.0371(4) Uani 1 1 d .
C15 C -0.12834(8) 0.49468(16) 0.65992(12) 0.0481(5) Uani 1 1 d .
H15 H -0.1047 0.4390 0.6839 0.058 Uiso 1 1 calc R
C16 C 0.03006(8) 0.24155(14) 0.92541(12) 0.0449(5) Uani 1 1 d .
H16 H 0.0373 0.2697 0.9804 0.054 Uiso 1 1 calc R
C17 C -0.15475(8) 0.67490(15) 0.66006(12) 0.0461(5) Uani 1 1 d .
C18 C 0.16048(7) 0.62643(16) 1.12283(12) 0.0462(5) Uani 1 1 d .
C19 C -0.06179(8) 0.80325(14) 0.84353(13) 0.0487(5) Uani 1 1 d .
H19 H -0.0307 0.7834 0.8892 0.058 Uiso 1 1 calc R
C20 C 0.13627(8) 0.44632(16) 1.09027(12) 0.0485(5) Uani 1 1 d .
H20 H 0.1145 0.3952 1.0554 0.058 Uiso 1 1 calc R
C21 C 0.10214(7) 0.70819(14) 1.00591(12) 0.0418(4) Uani 1 1 d .
C22 C -0.17376(8) 0.48276(18) 0.58723(13) 0.0561(5) Uani 1 1 d .
H22 H -0.1805 0.4181 0.5618 0.067 Uiso 1 1 calc R
C23 C 0.08378(8) 0.78738(15) 0.94824(13) 0.0488(5) Uani 1 1 d .
H23 H 0.0573 0.7752 0.8958 0.059 Uiso 1 1 calc R
C24 C 0.13224(9) 0.19528(16) 0.98019(16) 0.0621(6) Uani 1 1 d .
H24 H 0.1302 0.1916 1.0322 0.075 Uiso 1 1 calc R
C25 C 0.14638(10) 0.90407(18) 1.04926(17) 0.0668(7) Uani 1 1 d .
H25 H 0.1599 0.9711 1.0640 0.080 Uiso 1 1 calc R
C26 C -0.20050(9) 0.66047(19) 0.58718(13) 0.0588(6) Uani 1 1 d .
H26 H -0.2247 0.7153 0.5631 0.071 Uiso 1 1 calc R
C27 C -0.11877(7) 0.59204(14) 0.69636(11) 0.0401(4) Uani 1 1 d .
C28 C 0.10658(9) 0.88537(16) 0.97199(16) 0.0594(6) Uani 1 1 d .
H28 H 0.0947 0.9400 0.9348 0.071 Uiso 1 1 calc R
C29 C 0.21079(9) 0.4953(2) 1.21695(14) 0.0637(6) Uani 1 1 d .
H29 H 0.2385 0.4757 1.2666 0.076 Uiso 1 1 calc R
C30 C -0.08393(10) 0.90216(16) 0.83703(15) 0.0610(6) Uani 1 1 d .
H30 H -0.0674 0.9493 0.8794 0.073 Uiso 1 1 calc R
C31 C 0.17861(8) 0.42088(18) 1.16376(13) 0.0565(6) Uani 1 1 d .
H31 H 0.1856 0.3512 1.1778 0.068 Uiso 1 1 calc R
C32 C 0.20205(9) 0.5984(2) 1.19677(13) 0.0601(6) Uani 1 1 d .
H32 H 0.2238 0.6490 1.2324 0.072 Uiso 1 1 calc R
C33 C 0.08893(10) 0.22969(17) 0.83692(15) 0.0607(6) Uani 1 1 d .
H33 H 0.0576 0.2489 0.7914 0.073 Uiso 1 1 calc R
C34 C -0.00280(9) 0.14115(16) 0.91437(15) 0.0603(6) Uani 1 1 d .
H34A H -0.0100 0.1140 0.8603 0.090 Uiso 1 1 calc R
H34B H -0.0380 0.1541 0.9210 0.090 Uiso 1 1 calc R
H34C H 0.0188 0.0917 0.9548 0.090 Uiso 1 1 calc R
C35 C -0.12996(11) 0.93316(17) 0.76958(16) 0.0693(7) Uani 1 1 d .
H35 H -0.1434 1.0007 0.7666 0.083 Uiso 1 1 calc R
C36 C 0.16613(9) 0.82438(17) 1.10455(16) 0.0610(6) Uani 1 1 d .
H36 H 0.1936 0.8366 1.1562 0.073 Uiso 1 1 calc R
C37 C -0.20955(9) 0.5642(2) 0.55111(14) 0.0621(6) Uani 1 1 d .
H37 H -0.2400 0.5537 0.5021 0.075 Uiso 1 1 calc R
C38 C 0.18547(13) 0.1765(2) 0.8944(3) 0.0965(11) Uani 1 1 d .
H38 H 0.2191 0.1599 0.8879 0.116 Uiso 1 1 calc R
C39 C 0.18191(10) 0.1714(2) 0.9705(2) 0.0847(9) Uani 1 1 d .
H39 H 0.2133 0.1516 1.0158 0.102 Uiso 1 1 calc R
C40 C -0.15576(10) 0.86499(18) 0.70717(15) 0.0639(6) Uani 1 1 d .
H40 H -0.1868 0.8857 0.6618 0.077 Uiso 1 1 calc R
C41 C 0.13926(13) 0.2060(2) 0.8279(2) 0.0864(9) Uani 1 1 d .
H41 H 0.1418 0.2102 0.7762 0.104 Uiso 1 1 calc R

loop_
_atom_site_aniso_label
_atom_site_aniso_U_11
_atom_site_aniso_U_22
_atom_site_aniso_U_33
_atom_site_aniso_U_23
_atom_site_aniso_U_13
_atom_site_aniso_U_12
N5 0.0375(8) 0.0330(8) 0.0450(9) -0.0017(7) 0.0103(7) -0.0002(6)
N1 0.0390(8) 0.0330(8) 0.0493(9) -0.0016(7) 0.0110(7) 0.0056(6)
N3 0.0388(8) 0.0311(8) 0.0484(9) 0.0001(7) 0.0119(7) 0.0035(6)
N4 0.0377(8) 0.0332(8) 0.0437(8) 0.0017(7) 0.0114(7) 0.0059(6)
N2 0.0395(8) 0.0317(8) 0.0452(9) -0.0005(7) 0.0122(7) 0.0019(6)
O1 0.0480(8) 0.0301(7) 0.0587(9) -0.0031(6) 0.0065(7) 0.0042(5)
C7 0.0354(9) 0.0332(10) 0.0433(10) 0.0002(8) 0.0163(8) 0.0020(7)
C8 0.0383(10) 0.0301(10) 0.0468(11) -0.0009(8) 0.0166(9) 0.0033(7)
C9 0.0411(10) 0.0359(10) 0.0498(11) 0.0071(8) 0.0202(9) 0.0056(8)
C10 0.0473(11) 0.0433(11) 0.0519(12) 0.0125(9) 0.0210(10) 0.0091(9)
C11 0.0375(10) 0.0471(12) 0.0557(12) -0.0100(9) 0.0190(9) -0.0040(8)
C12 0.0347(9) 0.0464(11) 0.0427(10) 0.0014(8) 0.0154(8) 0.0014(8)
C13 0.0465(11) 0.0262(9) 0.0612(12) 0.0045(9) 0.0171(10) 0.0001(8)
C14 0.0355(9) 0.0354(10) 0.0418(10) -0.0001(8) 0.0160(8) 0.0040(7)
C15 0.0428(11) 0.0498(12) 0.0496(11) -0.0027(9) 0.0147(9) 0.0020(9)
C16 0.0484(11) 0.0297(10) 0.0527(11) 0.0054(8) 0.0139(9) 0.0048(8)
C17 0.0404(10) 0.0516(12) 0.0465(11) 0.0111(9) 0.0161(9) 0.0061(9)
C18 0.0355(10) 0.0552(12) 0.0487(11) -0.0064(9) 0.0165(9) -0.0024(9)
C19 0.0512(11) 0.0372(11) 0.0572(12) 0.0017(9) 0.0194(10) 0.0056(9)
C20 0.0432(11) 0.0470(12) 0.0528(12) 0.0059(9) 0.0147(9) 0.0023(9)
C21 0.0371(10) 0.0357(10) 0.0557(11) -0.0050(9) 0.0207(9) -0.0014(8)
C22 0.0470(12) 0.0667(14) 0.0509(12) -0.0081(11) 0.0137(10) -0.0049(10)
C23 0.0453(11) 0.0392(11) 0.0646(13) -0.0016(9) 0.0234(10) -0.0020(8)
C24 0.0553(13) 0.0458(13) 0.0770(16) 0.0133(11) 0.0147(12) 0.0066(10)
C25 0.0593(14) 0.0441(13) 0.101(2) -0.0178(13) 0.0347(14) -0.0154(11)
C26 0.0470(12) 0.0705(15) 0.0512(13) 0.0144(11) 0.0091(10) 0.0116(11)
C27 0.0338(9) 0.0446(11) 0.0425(10) 0.0029(8) 0.0148(8) 0.0024(8)
C28 0.0593(13) 0.0373(12) 0.0896(17) 0.0022(11) 0.0366(13) -0.0014(10)
C29 0.0468(12) 0.0829(18) 0.0534(13) 0.0113(12) 0.0090(11) 0.0056(11)
C30 0.0696(14) 0.0370(11) 0.0758(15) -0.0019(11) 0.0261(13) 0.0061(10)
C31 0.0484(12) 0.0619(14) 0.0585(13) 0.0157(11) 0.0188(11) 0.0093(10)
C32 0.0427(11) 0.0775(17) 0.0528(13) -0.0062(11) 0.0091(10) -0.0048(11)
C33 0.0665(14) 0.0495(13) 0.0689(15) 0.0000(11) 0.0281(12) -0.0027(10)
C34 0.0577(13) 0.0384(12) 0.0875(17) 0.0032(11) 0.0299(12) -0.0024(9)
C35 0.0816(16) 0.0390(12) 0.0860(18) 0.0101(12) 0.0292(15) 0.0204(11)
C36 0.0510(12) 0.0533(14) 0.0766(16) -0.0187(12) 0.0210(12) -0.0130(10)
C37 0.0465(12) 0.0825(17) 0.0497(12) 0.0009(12) 0.0086(10) -0.0028(11)
C38 0.0666(19) 0.0688(19) 0.175(4) -0.012(2) 0.069(2) 0.0000(14)
C39 0.0479(14) 0.0585(16) 0.138(3) 0.0119(17) 0.0225(16) 0.0108(11)
C40 0.0666(14) 0.0525(14) 0.0684(15) 0.0189(12) 0.0199(12) 0.0221(11)
C41 0.093(2) 0.0733(18) 0.121(3) -0.0136(17) 0.072(2) -0.0091(16)

loop_
_atom_type_symbol
_atom_type_description
_atom_type_scat_dispersion_real
_atom_type_scat_dispersion_imag
_atom_type_scat_source
C C 0.0033 0.0016 'International Tables Vol C Tables 4.2.6.8 and 6.1.1.4'
H H 0.0000 0.0000 'International Tables Vol C Tables 4.2.6.8 and 6.1.1.4'
N N 0.0061 0.0033 'International Tables Vol C Tables 4.2.6.8 and 6.1.1.4'
O O 0.0106 0.0060 'International Tables Vol C Tables 4.2.6.8 and 6.1.1.4'

loop_
_geom_angle_atom_site_label_1
_geom_angle_atom_site_label_2
_geom_angle_atom_site_label_3
_geom_angle
C7 N5 C12 126.39(15)
C7 N5 C21 126.00(15)
C12 N5 C21 107.43(15)
C14 N1 C8 113.01(15)
C7 N3 C14 113.88(15)
C14 N4 C27 125.53(15)
C14 N4 C9 126.28(15)
C27 N4 C9 107.94(14)
C8 N2 C7 112.88(15)
C8 O1 C16 119.65(14)
N3 C7 N2 126.05(16)
N3 C7 N5 116.94(16)
N2 C7 N5 117.01(15)
N2 C8 N1 127.87(16)
N2 C8 O1 119.64(16)
N1 C8 O1 112.49(16)
C19 C9 C10 120.81(17)
C19 C9 N4 131.01(17)
C10 C9 N4 108.07(16)
C40 C10 C9 119.9(2)
C40 C10 C17 132.1(2)
C9 C10 C17 107.93(16)
C36 C11 C21 120.3(2)
C36 C11 C18 131.8(2)
C21 C11 C18 107.79(16)
C20 C12 C18 120.55(18)
C20 C12 N5 130.96(17)
C18 C12 N5 108.45(17)
C24 C13 C33 118.9(2)
C24 C13 C16 119.25(19)
C33 C13 C16 121.60(19)
N1 C14 N3 126.08(16)
N1 C14 N4 116.71(16)
N3 C14 N4 117.21(16)
C22 C15 C27 118.10(19)
O1 C16 C13 112.18(15)
O1 C16 C34 104.41(16)
C13 C16 C34 111.02(16)
C26 C17 C27 120.2(2)
C26 C17 C10 131.93(19)
C27 C17 C10 107.81(17)
C32 C18 C12 120.2(2)
C32 C18 C11 131.90(19)
C12 C18 C11 107.75(17)
C30 C19 C9 117.7(2)
C31 C20 C12 117.8(2)
C23 C21 C11 120.89(18)
C23 C21 N5 130.44(18)
C11 C21 N5 108.35(16)
C15 C22 C37 121.8(2)
C28 C23 C21 117.3(2)
C39 C24 C13 120.7(3)
C36 C25 C28 120.4(2)
C37 C26 C17 119.1(2)
C15 C27 C17 120.44(18)
C15 C27 N4 131.33(17)
C17 C27 N4 108.23(16)
C25 C28 C23 121.9(2)
C32 C29 C31 120.1(2)
C35 C30 C19 122.0(2)
C29 C31 C20 122.1(2)
C29 C32 C18 119.3(2)
C41 C33 C13 119.9(2)
C40 C35 C30 120.3(2)
C25 C36 C11 119.1(2)
C26 C37 C22 120.4(2)
C39 C38 C41 119.7(3)
C38 C39 C24 120.2(3)
C35 C40 C10 119.3(2)
C38 C41 C33 120.5(3)

loop_
_geom_bond_atom_site_label_1
_geom_bond_atom_site_label_2
_geom_bond_distance
N5 C7 1.382(2)
N5 C12 1.422(2)
N5 C21 1.425(2)
N1 C14 1.328(2)
N1 C8 1.327(2)
N3 C7 1.332(2)
N3 C14 1.336(2)
N4 C14 1.383(2)
N4 C27 1.420(2)
N4 C9 1.421(2)
N2 C8 1.322(2)
N2 C7 1.335(2)
O1 C8 1.335(2)
O1 C16 1.450(2)
C9 C19 1.384(3)
C9 C10 1.398(3)
C10 C40 1.390(3)
C10 C17 1.440(3)
C11 C36 1.383(3)
C11 C21 1.395(3)
C11 C18 1.444(3)
C12 C20 1.384(3)
C12 C18 1.395(3)
C13 C24 1.379(3)
C13 C33 1.382(3)
C13 C16 1.508(3)
C15 C22 1.377(3)
C15 C27 1.387(3)
C16 C34 1.513(3)
C17 C26 1.387(3)
C17 C27 1.398(3)
C18 C32 1.384(3)
C19 C30 1.381(3)
C20 C31 1.379(3)
C21 C23 1.389(3)
C22 C37 1.381(3)
C23 C28 1.387(3)
C24 C39 1.371(3)
C25 C36 1.372(3)
C25 C28 1.380(3)
C26 C37 1.372(3)
C29 C32 1.371(3)
C29 C31 1.377(3)
C30 C35 1.381(3)
C33 C41 1.381(3)
C35 C40 1.366(3)
C38 C39 1.367(4)
C38 C41 1.370(4)
